data_4001332
loop_
_publ_author_name
'Ehora, Ghislaine'
'Daviero-Minaud, Sylvie'
'Colmont, Marie'
'Andr\'e, Gilles'
'Mentr\'e, Olivier'

_publ_section_title
;
 Ba2Co9O14:&#x00A0; New Inorganic Building Blocks with Magnetic Ordering
 through Super-Super Exchanges Only
;
_journal_issue 9
_journal_name_full 'Chemistry of Materials'
_journal_page_first 2180
_journal_paper_doi 10.1021/cm062897q
_journal_volume 19
_journal_year 2007
_chemical_formula_moiety Ba2Co9O14
_chemical_formula_sum 'Ba6 Co27 O42'
_chemical_formula_weight 3087.15
_chemical_name_common 'barium cobalt oxide'
_chemical_name_systematic
; 
 ? 
;
_space_group_IT_number 166
_symmetry_cell_setting hexagonal
_symmetry_space_group_name_Hall '-R 3 2"'
_symmetry_space_group_name_H-M 'R -3 m :H'
_atom_sites_solution_hydrogens geom
_atom_sites_solution_primary direct
_atom_sites_solution_secondary difmap
_audit_creation_method SHELXL-97
_cell_angle_alpha 90.00
_cell_angle_beta 90.00
_cell_angle_gamma 120.00
_cell_formula_units_Z 3
_cell_length_a 5.6963(8)
_cell_length_b 5.6963(8)
_cell_length_c 28.924(6)
_cell_measurement_temperature 293(2)
_cell_volume 812.8(2)
_computing_structure_refinement 'SHELXL-97 (Sheldrick, 1997)'
_computing_structure_solution 'SHELXS-97 (Sheldrick, 1990)'
_diffrn_ambient_temperature 293(2)
_diffrn_measured_fraction_theta_full 0.860
_diffrn_measured_fraction_theta_max 0.860
_diffrn_radiation_monochromator graphite
_diffrn_radiation_source 'fine-focus sealed tube'
_diffrn_radiation_type MoK\a
_diffrn_radiation_wavelength 0.71073
_diffrn_reflns_av_R_equivalents 0.0736
_diffrn_reflns_av_sigmaI/netI 0.0478
_diffrn_reflns_limit_h_max 7
_diffrn_reflns_limit_h_min -7
_diffrn_reflns_limit_k_max 7
_diffrn_reflns_limit_k_min -7
_diffrn_reflns_limit_l_max 36
_diffrn_reflns_limit_l_min -36
_diffrn_reflns_number 1653
_diffrn_reflns_theta_full 28.08
_diffrn_reflns_theta_max 28.08
_diffrn_reflns_theta_min 2.11
_exptl_absorpt_coefficient_mu 20.612
_exptl_absorpt_process_details Sadabs
_exptl_crystal_colour black
_exptl_crystal_density_diffrn 6.307
_exptl_crystal_density_method 'not measured'
_exptl_crystal_F_000 1401
_exptl_crystal_size_max 0.4
_exptl_crystal_size_mid 0.3
_exptl_crystal_size_min 0.3
_refine_diff_density_max 3.090
_refine_diff_density_min -2.490
_refine_diff_density_rms 0.452
_refine_ls_extinction_coef 0.0013(4)
_refine_ls_extinction_expression Fc^*^=kFc[1+0.001xFc^2^\l^3^/sin(2\q)]^-1/4^
_refine_ls_extinction_method SHELXL
_refine_ls_goodness_of_fit_ref 1.073
_refine_ls_hydrogen_treatment mixed
_refine_ls_matrix_type full
_refine_ls_number_parameters 34
_refine_ls_number_reflns 251
_refine_ls_number_restraints 0
_refine_ls_restrained_S_all 1.073
_refine_ls_R_factor_all 0.0509
_refine_ls_R_factor_gt 0.0444
_refine_ls_shift/su_max 0.001
_refine_ls_shift/su_mean 0.000
_refine_ls_structure_factor_coef Fsqd
_refine_ls_weighting_details 'calc w=1/[\s^2^(Fo^2^)+(0.0800P)^2^+0.0000P] where P=(Fo^2^+2Fc^2^)/3'
_refine_ls_weighting_scheme calc
_refine_ls_wR_factor_gt 0.1096
_refine_ls_wR_factor_ref 0.1120
_reflns_number_gt 222
_reflns_number_total 251
_reflns_threshold_expression >2sigma(I)
_cod_data_source_file cm062897qsi20061207_035759.cif
_cod_data_source_block ba2co9
_cod_original_sg_symbol_H-M R-3m
_cod_original_formula_sum 'Ba6Co27 O42'
_cod_database_code 4001332

loop_
_symmetry_equiv_pos_as_xyz
'x, y, z'
'-y, x-y, z'
'-x+y, -x, z'
'y, x, -z'
'x-y, -y, -z'
'-x, -x+y, -z'
'x+2/3, y+1/3, z+1/3'
'-y+2/3, x-y+1/3, z+1/3'
'-x+y+2/3, -x+1/3, z+1/3'
'y+2/3, x+1/3, -z+1/3'
'x-y+2/3, -y+1/3, -z+1/3'
'-x+2/3, -x+y+1/3, -z+1/3'
'x+1/3, y+2/3, z+2/3'
'-y+1/3, x-y+2/3, z+2/3'
'-x+y+1/3, -x+2/3, z+2/3'
'y+1/3, x+2/3, -z+2/3'
'x-y+1/3, -y+2/3, -z+2/3'
'-x+1/3, -x+y+2/3, -z+2/3'
'-x, -y, -z'
'y, -x+y, -z'
'x-y, x, -z'
'-y, -x, z'
'-x+y, y, z'
'x, x-y, z'
'-x+2/3, -y+1/3, -z+1/3'
'y+2/3, -x+y+1/3, -z+1/3'
'x-y+2/3, x+1/3, -z+1/3'
'-y+2/3, -x+1/3, z+1/3'
'-x+y+2/3, y+1/3, z+1/3'
'x+2/3, x-y+1/3, z+1/3'
'-x+1/3, -y+2/3, -z+2/3'
'y+1/3, -x+y+2/3, -z+2/3'
'x-y+1/3, x+2/3, -z+2/3'
'-y+1/3, -x+2/3, z+2/3'
'-x+y+1/3, y+2/3, z+2/3'
'x+1/3, x-y+2/3, z+2/3'

loop_
_atom_site_label
_atom_site_type_symbol
_atom_site_fract_x
_atom_site_fract_y
_atom_site_fract_z
_atom_site_U_iso_or_equiv
_atom_site_adp_type
_atom_site_occupancy
_atom_site_symmetry_multiplicity
_atom_site_calc_flag
_atom_site_refinement_flags
Ba1 Ba 0.3333 0.6667 0.54949(3) 0.0086(5) Uani 1 6 d S
Co1 Co 0.0000 0.0000 0.58669(7) 0.0045(6) Uani 1 6 d S
Co2 Co 0.0000 0.0000 0.5000 0.0050(7) Uani 1 12 d S
Co3 Co 0.6667 0.3333 0.56695(8) 0.0057(6) Uani 1 6 d S
Co4 Co 0.8333 0.1667 0.6667 0.0042(6) Uani 1 4 d S
Co5 Co 1.3333 0.6667 0.6667 0.0057(8) Uani 1 12 d S
O1 O 0.2985(13) 0.1493(7) 0.5439(2) 0.0077(16) Uani 1 2 d S
O2 O 1.0000 0.0000 0.6999(4) 0.004(2) Uani 1 6 d S
O3 O 0.9732(13) 0.4866(6) 0.7043(2) 0.0068(15) Uani 1 2 d S

loop_
_atom_site_aniso_label
_atom_site_aniso_U_11
_atom_site_aniso_U_22
_atom_site_aniso_U_33
_atom_site_aniso_U_23
_atom_site_aniso_U_13
_atom_site_aniso_U_12
Ba1 0.0082(5) 0.0082(5) 0.0095(7) 0.000 0.000 0.0041(3)
Co1 0.0045(8) 0.0045(8) 0.0045(11) 0.000 0.000 0.0022(4)
Co2 0.0060(10) 0.0060(10) 0.0031(16) 0.000 0.000 0.0030(5)
Co3 0.0057(8) 0.0057(8) 0.0055(12) 0.000 0.000 0.0029(4)
Co4 0.0051(8) 0.0051(8) 0.0027(9) -0.0005(3) 0.0005(3) 0.0029(7)
Co5 0.0064(10) 0.0064(10) 0.0042(15) 0.000 0.000 0.0032(5)
O1 0.008(3) 0.009(3) 0.005(3) -0.0018(12) -0.004(2) 0.0042(17)
O2 0.003(3) 0.003(3) 0.005(5) 0.000 0.000 0.0016(17)
O3 0.009(3) 0.008(3) 0.004(3) -0.0012(11) -0.002(2) 0.0043(17)

loop_
_atom_type_symbol
_atom_type_description
_atom_type_scat_dispersion_real
_atom_type_scat_dispersion_imag
_atom_type_scat_source
O O 0.0106 0.0060 'International Tables Vol C Tables 4.2.6.8 and 6.1.1.4'
Co Co 0.3494 0.9721 'International Tables Vol C Tables 4.2.6.8 and 6.1.1.4'
Ba Ba -0.3244 2.2819 'International Tables Vol C Tables 4.2.6.8 and 6.1.1.4'

loop_
_geom_angle_atom_site_label_1
_geom_angle_atom_site_label_2
_geom_angle_atom_site_label_3
_geom_angle
_geom_angle_site_symmetry_1
_geom_angle_site_symmetry_3
O1 Ba1 O1 53.0(3) 1_565 3_565
O1 Ba1 O1 119.69(3) 1_565 2
O1 Ba1 O1 66.8(3) 3_565 2
O1 Ba1 O1 66.8(3) 1_565 2_665
O1 Ba1 O1 119.69(3) 3_565 2_665
O1 Ba1 O1 170.6(3) 2 2_665
O1 Ba1 O1 170.6(3) 1_565 .
O1 Ba1 O1 119.69(3) 3_565 .
O1 Ba1 O1 53.0(3) 2 .
O1 Ba1 O1 119.69(3) 2_665 .
O1 Ba1 O1 119.69(3) 1_565 3_665
O1 Ba1 O1 170.6(3) 3_565 3_665
O1 Ba1 O1 119.69(3) 2 3_665
O1 Ba1 O1 53.0(3) 2_665 3_665
O1 Ba1 O1 66.8(3) . 3_665
O1 Ba1 O3 94.66(14) 1_565 25_666
O1 Ba1 O3 123.60(16) 3_565 25_666
O1 Ba1 O3 123.60(16) 2 25_666
O1 Ba1 O3 59.92(17) 2_665 25_666
O1 Ba1 O3 94.66(14) . 25_666
O1 Ba1 O3 59.92(17) 3_665 25_666
O1 Ba1 O3 123.60(16) 1_565 27_446
O1 Ba1 O3 94.66(14) 3_565 27_446
O1 Ba1 O3 59.92(17) 2 27_446
O1 Ba1 O3 123.60(16) 2_665 27_446
O1 Ba1 O3 59.92(17) . 27_446
O1 Ba1 O3 94.66(14) 3_665 27_446
O3 Ba1 O3 63.9(2) 25_666 27_446
O1 Ba1 O3 59.92(17) 1_565 26_466
O1 Ba1 O3 59.92(17) 3_565 26_466
O1 Ba1 O3 94.66(13) 2 26_466
O1 Ba1 O3 94.66(14) 2_665 26_466
O1 Ba1 O3 123.60(16) . 26_466
O1 Ba1 O3 123.60(16) 3_665 26_466
O3 Ba1 O3 63.9(2) 25_666 26_466
O3 Ba1 O3 63.9(2) 27_446 26_466
O1 Ba1 O1 114.71(8) 1_565 21_556
O1 Ba1 O1 89.25(13) 3_565 21_556
O1 Ba1 O1 57.0(2) 2 21_556
O1 Ba1 O1 114.71(8) 2_665 21_556
O1 Ba1 O1 57.0(2) . 21_556
O1 Ba1 O1 89.25(13) 3_665 21_556
O3 Ba1 O1 145.84(8) 25_666 21_556
O3 Ba1 O1 108.44(18) 27_446 21_556
O3 Ba1 O1 145.84(8) 26_466 21_556
O1 Ba1 O1 57.0(2) 1_565 20_566
O1 Ba1 O1 57.0(2) 3_565 20_566
O1 Ba1 O1 89.25(13) 2 20_566
O1 Ba1 O1 89.25(13) 2_665 20_566
O1 Ba1 O1 114.71(8) . 20_566
O1 Ba1 O1 114.71(8) 3_665 20_566
O3 Ba1 O1 145.84(8) 25_666 20_566
O3 Ba1 O1 145.84(8) 27_446 20_566
O3 Ba1 O1 108.44(17) 26_466 20_566
O1 Ba1 O1 57.77(19) 21_556 20_566
O1 Ba1 O1 89.25(13) 1_565 19_666
O1 Ba1 O1 114.71(8) 3_565 19_666
O1 Ba1 O1 114.71(8) 2 19_666
O1 Ba1 O1 57.0(2) 2_665 19_666
O1 Ba1 O1 89.25(13) . 19_666
O1 Ba1 O1 57.0(2) 3_665 19_666
O3 Ba1 O1 108.44(18) 25_666 19_666
O3 Ba1 O1 145.84(8) 27_446 19_666
O3 Ba1 O1 145.84(8) 26_466 19_666
O1 Ba1 O1 57.8(2) 21_556 19_666
O1 Ba1 O1 57.8(2) 20_566 19_666
O1 Co1 O1 83.1(3) 3 .
O1 Co1 O1 83.1(3) 3 2
O1 Co1 O1 83.1(3) . 2
O1 Co1 O3 96.2(2) 3 26_456
O1 Co1 O3 96.2(2) . 26_456
O1 Co1 O3 179.0(3) 2 26_456
O1 Co1 O3 179.0(3) 3 27_446
O1 Co1 O3 96.2(2) . 27_446
O1 Co1 O3 96.2(2) 2 27_446
O3 Co1 O3 84.6(3) 26_456 27_446
O1 Co1 O3 96.2(2) 3 25_556
O1 Co1 O3 179.0(3) . 25_556
O1 Co1 O3 96.2(2) 2 25_556
O3 Co1 O3 84.6(3) 26_456 25_556
O3 Co1 O3 84.6(3) 27_446 25_556
O1 Co1 Co2 50.0(2) 3 .
O1 Co1 Co2 50.0(2) . .
O1 Co1 Co2 50.0(2) 2 .
O3 Co1 Co2 129.03(19) 26_456 .
O3 Co1 Co2 129.03(19) 27_446 .
O3 Co1 Co2 129.03(19) 25_556 .
O1 Co1 Co4 138.24(13) 3 3_665
O1 Co1 Co4 94.6(2) . 3_665
O1 Co1 Co4 138.24(13) 2 3_665
O3 Co1 Co4 42.42(13) 26_456 3_665
O3 Co1 Co4 42.42(13) 27_446 3_665
O3 Co1 Co4 86.4(2) 25_556 3_665
Co2 Co1 Co4 144.59(3) . 3_665
O1 Co1 Co4 138.24(13) 3 1_455
O1 Co1 Co4 138.24(13) . 1_455
O1 Co1 Co4 94.6(2) 2 1_455
O3 Co1 Co4 86.4(2) 26_456 1_455
O3 Co1 Co4 42.42(12) 27_446 1_455
O3 Co1 Co4 42.42(12) 25_556 1_455
Co2 Co1 Co4 144.59(3) . 1_455
Co4 Co1 Co4 60.23(4) 3_665 1_455
O1 Co1 Co4 94.6(2) 3 2_545
O1 Co1 Co4 138.24(13) . 2_545
O1 Co1 Co4 138.24(13) 2 2_545
O3 Co1 Co4 42.42(13) 26_456 2_545
O3 Co1 Co4 86.4(2) 27_446 2_545
O3 Co1 Co4 42.42(13) 25_556 2_545
Co2 Co1 Co4 144.59(3) . 2_545
Co4 Co1 Co4 60.23(4) 3_665 2_545
Co4 Co1 Co4 60.23(4) 1_455 2_545
O1 Co1 Ba1 55.68(3) 3 1_545
O1 Co1 Ba1 55.68(3) . 1_545
O1 Co1 Ba1 121.9(2) 2 1_545
O3 Co1 Ba1 57.14(18) 26_456 1_545
O3 Co1 Ba1 124.40(3) 27_446 1_545
O3 Co1 Ba1 124.40(3) 25_556 1_545
Co2 Co1 Ba1 71.88(4) . 1_545
Co4 Co1 Ba1 88.75(2) 3_665 1_545
Co4 Co1 Ba1 143.52(6) 1_455 1_545
Co4 Co1 Ba1 88.75(2) 2_545 1_545
O1 Co1 Ba1 55.68(3) 3 1_445
O1 Co1 Ba1 121.9(2) . 1_445
O1 Co1 Ba1 55.68(3) 2 1_445
O3 Co1 Ba1 124.40(3) 26_456 1_445
O3 Co1 Ba1 124.40(3) 27_446 1_445
O3 Co1 Ba1 57.14(18) 25_556 1_445
Co2 Co1 Ba1 71.88(4) . 1_445
Co4 Co1 Ba1 143.52(6) 3_665 1_445
Co4 Co1 Ba1 88.75(2) 1_455 1_445
Co4 Co1 Ba1 88.75(2) 2_545 1_445
Ba1 Co1 Ba1 110.79(4) 1_545 1_445
O1 Co2 O1 180.000(2) 19_556 .
O1 Co2 O1 81.9(3) 19_556 20_556
O1 Co2 O1 98.1(3) . 20_556
O1 Co2 O1 98.1(3) 19_556 2
O1 Co2 O1 81.9(3) . 2
O1 Co2 O1 180.0(3) 20_556 2
O1 Co2 O1 98.1(3) 19_556 3
O1 Co2 O1 81.9(3) . 3
O1 Co2 O1 98.1(3) 20_556 3
O1 Co2 O1 81.9(3) 2 3
O1 Co2 O1 81.9(3) 19_556 21_556
O1 Co2 O1 98.1(3) . 21_556
O1 Co2 O1 81.9(3) 20_556 21_556
O1 Co2 O1 98.1(3) 2 21_556
O1 Co2 O1 180.000(1) 3 21_556
O1 Co2 Co1 130.80(18) 19_556 .
O1 Co2 Co1 49.20(19) . .
O1 Co2 Co1 130.80(18) 20_556 .
O1 Co2 Co1 49.21(18) 2 .
O1 Co2 Co1 49.21(19) 3 .
O1 Co2 Co1 130.80(19) 21_556 .
O1 Co2 Co1 49.20(18) 19_556 19_556
O1 Co2 Co1 130.80(19) . 19_556
O1 Co2 Co1 49.20(18) 20_556 19_556
O1 Co2 Co1 130.79(18) 2 19_556
O1 Co2 Co1 130.79(19) 3 19_556
O1 Co2 Co1 49.20(19) 21_556 19_556
Co1 Co2 Co1 180.0 . 19_556
O1 Co2 Ba1 127.432(9) 19_556 1_545
O1 Co2 Ba1 52.568(8) . 1_545
O1 Co2 Ba1 64.32(18) 20_556 1_545
O1 Co2 Ba1 115.68(18) 2 1_545
O1 Co2 Ba1 52.568(8) 3 1_545
O1 Co2 Ba1 127.432(9) 21_556 1_545
Co1 Co2 Ba1 66.479(15) . 1_545
Co1 Co2 Ba1 113.521(15) 19_556 1_545
O1 Co2 Ba1 52.568(8) 19_556 19_566
O1 Co2 Ba1 127.432(9) . 19_566
O1 Co2 Ba1 115.68(18) 20_556 19_566
O1 Co2 Ba1 64.32(18) 2 19_566
O1 Co2 Ba1 127.432(9) 3 19_566
O1 Co2 Ba1 52.568(8) 21_556 19_566
Co1 Co2 Ba1 113.521(15) . 19_566
Co1 Co2 Ba1 66.479(15) 19_556 19_566
Ba1 Co2 Ba1 180.00(3) 1_545 19_566
O1 Co2 Ba1 52.568(9) 19_556 19_556
O1 Co2 Ba1 127.432(9) . 19_556
O1 Co2 Ba1 52.568(9) 20_556 19_556
O1 Co2 Ba1 127.432(9) 2 19_556
O1 Co2 Ba1 64.32(18) 3 19_556
O1 Co2 Ba1 115.68(19) 21_556 19_556
Co1 Co2 Ba1 113.521(15) . 19_556
Co1 Co2 Ba1 66.479(15) 19_556 19_556
Ba1 Co2 Ba1 74.865(17) 1_545 19_556
Ba1 Co2 Ba1 105.135(17) 19_566 19_556
O1 Co2 Ba1 127.432(9) 19_556 .
O1 Co2 Ba1 52.568(9) . .
O1 Co2 Ba1 127.432(9) 20_556 .
O1 Co2 Ba1 52.568(9) 2 .
O1 Co2 Ba1 115.68(19) 3 .
O1 Co2 Ba1 64.32(18) 21_556 .
Co1 Co2 Ba1 66.479(15) . .
Co1 Co2 Ba1 113.521(15) 19_556 .
Ba1 Co2 Ba1 105.135(17) 1_545 .
Ba1 Co2 Ba1 74.865(17) 19_566 .
Ba1 Co2 Ba1 180.0 19_556 .
O2 Co3 O1 110.1(2) 25_656 2_655
O2 Co3 O1 110.1(2) 25_656 .
O1 Co3 O1 108.8(2) 2_655 .
O2 Co3 O1 110.1(2) 25_656 3_665
O1 Co3 O1 108.8(2) 2_655 3_665
O1 Co3 O1 108.8(2) . 3_665
O2 Co3 Ba1 98.73(4) 25_656 1_545
O1 Co3 Ba1 58.918(12) 2_655 1_545
O1 Co3 Ba1 58.918(12) . 1_545
O1 Co3 Ba1 151.1(2) 3_665 1_545
O2 Co3 Ba1 98.73(4) 25_656 1_655
O1 Co3 Ba1 58.918(12) 2_655 1_655
O1 Co3 Ba1 151.1(2) . 1_655
O1 Co3 Ba1 58.918(12) 3_665 1_655
Ba1 Co3 Ba1 117.74(2) 1_545 1_655
O2 Co3 Ba1 98.73(4) 25_656 .
O1 Co3 Ba1 151.1(2) 2_655 .
O1 Co3 Ba1 58.918(12) . .
O1 Co3 Ba1 58.918(13) 3_665 .
Ba1 Co3 Ba1 117.74(2) 1_545 .
Ba1 Co3 Ba1 117.74(2) 1_655 .
O2 Co3 Ba1 179.999(1) 25_656 19_666
O1 Co3 Ba1 69.9(2) 2_655 19_666
O1 Co3 Ba1 69.9(2) . 19_666
O1 Co3 Ba1 69.9(2) 3_665 19_666
Ba1 Co3 Ba1 81.27(4) 1_545 19_666
Ba1 Co3 Ba1 81.27(4) 1_655 19_666
Ba1 Co3 Ba1 81.27(4) . 19_666
O2 Co4 O2 179.998(1) 25_656 .
O2 Co4 O3 96.5(2) 25_656 27_546
O2 Co4 O3 83.5(2) . 27_546
O2 Co4 O3 96.5(2) 25_656 25_656
O2 Co4 O3 83.5(2) . 25_656
O3 Co4 O3 86.0(4) 27_546 25_656
O2 Co4 O3 83.5(2) 25_656 3_665
O2 Co4 O3 96.5(2) . 3_665
O3 Co4 O3 179.998(3) 27_546 3_665
O3 Co4 O3 94.0(4) 25_656 3_665
O2 Co4 O3 83.5(2) 25_656 .
O2 Co4 O3 96.5(2) . .
O3 Co4 O3 94.0(4) 27_546 .
O3 Co4 O3 180.0(4) 25_656 .
O3 Co4 O3 86.0(4) 3_665 .
O2 Co4 Co1 95.1(3) 25_656 1_655
O2 Co4 Co1 84.9(3) . 1_655
O3 Co4 Co1 43.15(19) 27_546 1_655
O3 Co4 Co1 43.15(19) 25_656 1_655
O3 Co4 Co1 136.85(19) 3_665 1_655
O3 Co4 Co1 136.85(19) . 1_655
O2 Co4 Co1 84.9(3) 25_656 25_556
O2 Co4 Co1 95.1(3) . 25_556
O3 Co4 Co1 136.85(19) 27_546 25_556
O3 Co4 Co1 136.85(19) 25_656 25_556
O3 Co4 Co1 43.15(19) 3_665 25_556
O3 Co4 Co1 43.15(19) . 25_556
Co1 Co4 Co1 180.0 1_655 25_556
O2 Co4 Co4 41.6(2) 25_656 3_665
O2 Co4 Co4 138.4(2) . 3_665
O3 Co4 Co4 137.87(13) 27_546 3_665
O3 Co4 Co4 93.41(17) 25_656 3_665
O3 Co4 Co4 42.13(13) 3_665 3_665
O3 Co4 Co4 86.59(17) . 3_665
Co1 Co4 Co4 120.12(2) 1_655 3_665
Co1 Co4 Co4 59.88(2) 25_556 3_665
O2 Co4 Co4 41.6(2) 25_656 2_655
O2 Co4 Co4 138.4(2) . 2_655
O3 Co4 Co4 93.41(17) 27_546 2_655
O3 Co4 Co4 137.87(13) 25_656 2_655
O3 Co4 Co4 86.59(17) 3_665 2_655
O3 Co4 Co4 42.13(13) . 2_655
Co1 Co4 Co4 120.12(2) 1_655 2_655
Co1 Co4 Co4 59.88(2) 25_556 2_655
Co4 Co4 Co4 60.0 3_665 2_655
O2 Co4 Co5 90.000(2) 25_656 1_445
O2 Co4 Co5 90.000(2) . 1_445
O3 Co4 Co5 133.01(19) 27_546 1_445
O3 Co4 Co5 46.99(19) 25_656 1_445
O3 Co4 Co5 46.99(19) 3_665 1_445
O3 Co4 Co5 133.01(19) . 1_445
Co1 Co4 Co5 90.0 1_655 1_445
Co1 Co4 Co5 90.0 25_556 1_445
Co4 Co4 Co5 60.0 3_665 1_445
Co4 Co4 Co5 120.0 2_655 1_445
O2 Co4 Co5 90.000(2) 25_656 .
O2 Co4 Co5 90.000(2) . .
O3 Co4 Co5 46.99(19) 27_546 .
O3 Co4 Co5 133.01(19) 25_656 .
O3 Co4 Co5 133.01(19) 3_665 .
O3 Co4 Co5 46.99(19) . .
Co1 Co4 Co5 90.0 1_655 .
Co1 Co4 Co5 90.0 25_556 .
Co4 Co4 Co5 120.0 3_665 .
Co4 Co4 Co5 60.0 2_655 .
Co5 Co4 Co5 180.0 1_445 .
O3 Co5 O3 95.2(2) 27_546 25_766
O3 Co5 O3 95.2(2) 27_546 26_566
O3 Co5 O3 95.2(2) 25_766 26_566
O3 Co5 O3 180.00(19) 27_546 3_775
O3 Co5 O3 84.8(2) 25_766 3_775
O3 Co5 O3 84.8(2) 26_566 3_775
O3 Co5 O3 84.8(2) 27_546 .
O3 Co5 O3 179.998(1) 25_766 .
O3 Co5 O3 84.8(2) 26_566 .
O3 Co5 O3 95.2(2) 3_775 .
O3 Co5 O3 84.8(2) 27_546 2_755
O3 Co5 O3 84.8(2) 25_766 2_755
O3 Co5 O3 180.00(12) 26_566 2_755
O3 Co5 O3 95.2(2) 3_775 2_755
O3 Co5 O3 95.2(2) . 2_755
O3 Co5 Co4 89.999(1) 27_546 2_655
O3 Co5 Co4 137.61(11) 25_766 2_655
O3 Co5 Co4 42.39(11) 26_566 2_655
O3 Co5 Co4 90.000(2) 3_775 2_655
O3 Co5 Co4 42.39(11) . 2_655
O3 Co5 Co4 137.61(11) 2_755 2_655
O3 Co5 Co4 137.61(11) 27_546 3_775
O3 Co5 Co4 89.999(1) 25_766 3_775
O3 Co5 Co4 42.39(11) 26_566 3_775
O3 Co5 Co4 42.39(11) 3_775 3_775
O3 Co5 Co4 90.000(1) . 3_775
O3 Co5 Co4 137.61(11) 2_755 3_775
Co4 Co5 Co4 60.0 2_655 3_775
O3 Co5 Co4 137.61(11) 27_546 1_665
O3 Co5 Co4 42.39(11) 25_766 1_665
O3 Co5 Co4 90.000(1) 26_566 1_665
O3 Co5 Co4 42.39(11) 3_775 1_665
O3 Co5 Co4 137.61(11) . 1_665
O3 Co5 Co4 90.000(1) 2_755 1_665
Co4 Co5 Co4 120.0 2_655 1_665
Co4 Co5 Co4 60.0 3_775 1_665
O3 Co5 Co4 42.39(11) 27_546 .
O3 Co5 Co4 137.61(11) 25_766 .
O3 Co5 Co4 90.000(1) 26_566 .
O3 Co5 Co4 137.61(11) 3_775 .
O3 Co5 Co4 42.39(11) . .
O3 Co5 Co4 90.000(1) 2_755 .
Co4 Co5 Co4 60.0 2_655 .
Co4 Co5 Co4 120.0 3_775 .
Co4 Co5 Co4 180.0 1_665 .
O3 Co5 Co4 42.39(11) 27_546 3_765
O3 Co5 Co4 90.001(1) 25_766 3_765
O3 Co5 Co4 137.61(11) 26_566 3_765
O3 Co5 Co4 137.61(11) 3_775 3_765
O3 Co5 Co4 90.000(1) . 3_765
O3 Co5 Co4 42.39(11) 2_755 3_765
Co4 Co5 Co4 120.0 2_655 3_765
Co4 Co5 Co4 180.0 3_775 3_765
Co4 Co5 Co4 120.0 1_665 3_765
Co4 Co5 Co4 60.0 . 3_765
O3 Co5 Co4 90.001(1) 27_546 2_755
O3 Co5 Co4 42.39(11) 25_766 2_755
O3 Co5 Co4 137.61(11) 26_566 2_755
O3 Co5 Co4 90.000(2) 3_775 2_755
O3 Co5 Co4 137.61(11) . 2_755
O3 Co5 Co4 42.39(11) 2_755 2_755
Co4 Co5 Co4 180.0 2_655 2_755
Co4 Co5 Co4 120.0 3_775 2_755
Co4 Co5 Co4 60.0 1_665 2_755
Co4 Co5 Co4 120.0 . 2_755
Co4 Co5 Co4 60.0 3_765 2_755
Co1 O1 Co3 119.8(3) . .
Co1 O1 Co2 80.8(3) . .
Co3 O1 Co2 159.3(4) . .
Co1 O1 Ba1 90.57(13) . 1_545
Co3 O1 Ba1 85.65(13) . 1_545
Co2 O1 Ba1 94.72(14) . 1_545
Co1 O1 Ba1 90.57(13) . .
Co3 O1 Ba1 85.65(13) . .
Co2 O1 Ba1 94.72(14) . .
Ba1 O1 Ba1 170.6(3) 1_545 .
Co1 O1 Ba1 163.9(3) . 19_666
Co3 O1 Ba1 76.2(2) . 19_666
Co2 O1 Ba1 83.1(2) . 19_666
Ba1 O1 Ba1 90.75(13) 1_545 19_666
Ba1 O1 Ba1 90.75(13) . 19_666
Co4 O2 Co4 96.8(4) 2_645 3_765
Co4 O2 Co4 96.8(4) 2_645 .
Co4 O2 Co4 96.8(4) 3_765 .
Co4 O2 Co3 120.3(3) 2_645 25_656
Co4 O2 Co3 120.3(3) 3_765 25_656
Co4 O2 Co3 120.3(3) . 25_656
Co4 O3 Co4 95.7(3) 2_655 .
Co4 O3 Co1 94.4(2) 2_655 25_556
Co4 O3 Co1 94.4(2) . 25_556
Co4 O3 Co5 90.6(2) 2_655 .
Co4 O3 Co5 90.6(2) . .
Co1 O3 Co5 172.4(3) 25_556 .
Co4 O3 Ba1 131.91(13) 2_655 25_666
Co4 O3 Ba1 131.91(13) . 25_666
Co1 O3 Ba1 88.6(2) 25_556 25_666
Co5 O3 Ba1 83.8(2) . 25_666

loop_
_geom_bond_atom_site_label_1
_geom_bond_atom_site_label_2
_geom_bond_distance
_geom_bond_site_symmetry_2
Ba1 O1 2.8578(7) 1_565
Ba1 O1 2.8578(7) 3_565
Ba1 O1 2.8578(7) 2
Ba1 O1 2.8578(7) 2_665
Ba1 O1 2.8578(7) .
Ba1 O1 2.8578(7) 3_665
Ba1 O3 2.908(6) 25_666
Ba1 O3 2.908(6) 27_446
Ba1 O3 2.908(6) 26_466
Ba1 O1 3.256(6) 21_556
Ba1 O1 3.256(6) 20_566
Ba1 O1 3.256(6) 19_666
Co1 O1 1.923(6) 3
Co1 O1 1.923(6) .
Co1 O1 1.923(6) 2
Co1 O3 1.947(7) 26_456
Co1 O3 1.947(7) 27_446
Co1 O3 1.947(7) 25_556
Co1 Co2 2.507(2) .
Co1 Co4 2.8382(18) 3_665
Co1 Co4 2.8382(18) 1_455
Co1 Co4 2.8382(18) 2_545
Co1 Ba1 3.4603(9) 1_545
Co1 Ba1 3.4603(9) 1_445
Co2 O1 1.945(7) 19_556
Co2 O1 1.945(7) .
Co2 O1 1.945(7) 20_556
Co2 O1 1.945(7) 2
Co2 O1 1.945(7) 3
Co2 O1 1.945(7) 21_556
Co2 Co1 2.507(2) 19_556
Co2 Ba1 3.5868(6) 1_545
Co2 Ba1 3.5868(6) 19_566
Co2 Ba1 3.5868(6) 19_556
Co3 O2 1.924(12) 25_656
Co3 O1 1.934(7) 2_655
Co3 O1 1.934(7) .
Co3 O1 1.934(7) 3_665
Co3 Ba1 3.3273(6) 1_545
Co3 Ba1 3.3273(6) 1_655
Co3 Ba1 3.368(2) 19_666
Co4 O2 1.904(6) 25_656
Co4 O2 1.904(6) .
Co4 O3 1.920(4) 27_546
Co4 O3 1.920(4) 25_656
Co4 O3 1.920(4) 3_665
Co4 O3 1.920(4) .
Co4 Co1 2.8382(18) 1_655
Co4 Co1 2.8382(18) 25_556
Co4 Co4 2.8482(4) 3_665
Co4 Co4 2.8482(4) 2_655
Co4 Co5 2.8482(4) 1_445
Co4 Co5 2.8482(4) .
Co5 O3 2.083(6) 27_546
Co5 O3 2.083(7) 25_766
Co5 O3 2.083(6) 26_566
Co5 O3 2.083(7) 3_775
Co5 O3 2.083(7) .
Co5 O3 2.083(6) 2_755
Co5 Co4 2.8482(4) 2_655
Co5 Co4 2.8482(4) 3_775
Co5 Co4 2.8482(4) 1_665
Co5 Co4 2.8482(4) 3_765
Co5 Co4 2.8481(4) 2_755
O1 Ba1 2.8578(7) 1_545
O1 Ba1 3.256(6) 19_666
O2 Co4 1.904(6) 2_645
O2 Co4 1.904(6) 3_765
O2 Co3 1.924(12) 25_656
O3 Co4 1.920(4) 2_655
O3 Co1 1.947(7) 25_556
O3 Ba1 2.908(6) 25_666
